data_7224072
loop_
_publ_author_name
'Hang, Xinxin'
'Wang, Shentang'
'Zhu, Xiaofei'
'Han, Haitao'
'Liao, Wuping'

_publ_section_title
;
 pH-dependent formation of different coordination cages based on Co4-TC4A
 secondary building units and bridging ligands
;
_journal_issue 26
_journal_name_full CrystEngComm
_journal_page_first 4938
_journal_paper_doi 10.1039/C6CE00028B
_journal_volume 18
_journal_year 2016
_chemical_formula_sum 'C264 H232 Cl4 Co16 N8 O48 S16'
_chemical_formula_weight 5882.20
_chemical_name_common '{Co16 Cl4 [C40H44S4O4]4 [C13H7NO4]8}'
_space_group_crystal_system tetragonal
_space_group_IT_number 87
_space_group_name_Hall '-I 4'
_space_group_name_H-M_alt 'I 4/m'
_symmetry_space_group_name_Hall '-I 4'
_symmetry_space_group_name_H-M 'I 4/m'
_atom_sites_solution_hydrogens geom
_audit_creation_method SHELXL-2014/8
_audit_update_record
;
2016-01-05 deposited with the CCDC.
2016-01-29 downloaded from the CCDC.
;
_cell_angle_alpha 90
_cell_angle_beta 90
_cell_angle_gamma 90
_cell_formula_units_Z 2
_cell_length_a 30.1630(3)
_cell_length_b 30.1630(3)
_cell_length_c 21.6122(4)
_cell_measurement_reflns_used 9726
_cell_measurement_temperature 150(2)
_cell_measurement_theta_max 44.38
_cell_measurement_theta_min 2.52
_cell_volume 19662.9(5)
_computing_cell_refinement 'Bruker SAINT'
_computing_data_collection 'Bruker APEX2'
_computing_data_reduction 'Bruker SAINT'
_computing_molecular_graphics 'Bruker SHELXTL'
_computing_publication_material 'Bruker SHELXTL'
_computing_structure_refinement 'SHELXL-2014/8 (Sheldrick 2014)'
_computing_structure_solution 'SHELXS-97 (Sheldrick 2008)'
_diffrn_ambient_temperature 150(2)
_diffrn_measured_fraction_theta_full 1.000
_diffrn_measured_fraction_theta_max 1.000
_diffrn_measurement_device_type 'Bruker APEX-II CCD'
_diffrn_measurement_method '\f and \w scans'
_diffrn_radiation_type CuK\a
_diffrn_radiation_wavelength 1.54178
_diffrn_reflns_av_R_equivalents 0.0843
_diffrn_reflns_av_unetI/netI 0.0225
_diffrn_reflns_Laue_measured_fraction_full 1.000
_diffrn_reflns_Laue_measured_fraction_max 1.000
_diffrn_reflns_limit_h_max 27
_diffrn_reflns_limit_h_min -27
_diffrn_reflns_limit_k_max 27
_diffrn_reflns_limit_k_min -27
_diffrn_reflns_limit_l_max 19
_diffrn_reflns_limit_l_min -19
_diffrn_reflns_number 164962
_diffrn_reflns_point_group_measured_fraction_full 1.000
_diffrn_reflns_point_group_measured_fraction_max 1.000
_diffrn_reflns_theta_full 44.487
_diffrn_reflns_theta_max 44.487
_diffrn_reflns_theta_min 2.071
_exptl_absorpt_coefficient_mu 6.578
_exptl_crystal_colour purple
_exptl_crystal_density_diffrn 0.994
_exptl_crystal_description block
_exptl_crystal_F_000 6024
_exptl_crystal_size_max 0.130
_exptl_crystal_size_mid 0.110
_exptl_crystal_size_min 0.100
_refine_diff_density_max 1.880
_refine_diff_density_min -0.613
_refine_diff_density_rms 0.125
_refine_ls_extinction_method none
_refine_ls_goodness_of_fit_ref 1.111
_refine_ls_hydrogen_treatment constr
_refine_ls_matrix_type full
_refine_ls_number_parameters 343
_refine_ls_number_reflns 4033
_refine_ls_number_restraints 170
_refine_ls_restrained_S_all 1.092
_refine_ls_R_factor_all 0.1157
_refine_ls_R_factor_gt 0.1102
_refine_ls_shift/su_max 0.008
_refine_ls_shift/su_mean 0.001
_refine_ls_structure_factor_coef Fsqd
_refine_ls_weighting_details 'w=1/[\s^2^(Fo^2^)+(0.1998P)^2^+169.0547P] where P=(Fo^2^+2Fc^2^)/3'
_refine_ls_weighting_scheme calc
_refine_ls_wR_factor_gt 0.3034
_refine_ls_wR_factor_ref 0.3110
_reflns_Friedel_coverage 0.000
_reflns_number_gt 3702
_reflns_number_total 4033
_reflns_threshold_expression 'I > 2\s(I)'
_cod_data_source_file c6ce00028b2.cif
_cod_data_source_block 118
_cod_depositor_comments 'Adding full bibliography for 7224069--7224072.cif.'
_cod_database_code 7224072
_shelx_shelxl_version_number 2014/8
_shelx_space_group_comment
;
The symmetry employed for this shelxl refinement is uniquely defined
by the following loop, which should always be used as a source of
symmetry information in preference to the above space-group names.
They are only intended as comments.
;
_shelx_estimated_absorpt_t_min 0.482
_shelx_estimated_absorpt_t_max 0.559

loop_
_space_group_symop_operation_xyz
'x, y, z'
'-x, -y, z'
'-y, x, z'
'y, -x, z'
'x+1/2, y+1/2, z+1/2'
'-x+1/2, -y+1/2, z+1/2'
'-y+1/2, x+1/2, z+1/2'
'y+1/2, -x+1/2, z+1/2'
'-x, -y, -z'
'x, y, -z'
'y, -x, -z'
'-y, x, -z'
'-x+1/2, -y+1/2, -z+1/2'
'x+1/2, y+1/2, -z+1/2'
'y+1/2, -x+1/2, -z+1/2'
'-y+1/2, x+1/2, -z+1/2'

loop_
_atom_site_label
_atom_site_type_symbol
_atom_site_fract_x
_atom_site_fract_y
_atom_site_fract_z
_atom_site_U_iso_or_equiv
_atom_site_adp_type
_atom_site_occupancy
_atom_site_site_symmetry_order
_atom_site_calc_flag
_atom_site_refinement_flags_posn
_atom_site_refinement_flags_adp
_atom_site_refinement_flags_occupancy
_atom_site_disorder_assembly
_atom_site_disorder_group
Co1 Co 0.67938(11) 0.67861(11) 0.10559(8) 0.0573(8) Uani 1 1 d . . . . .
Co2 Co 0.62500(16) 0.73212(15) 0.0000 0.0640(14) Uani 1 2 d S T P . .
Co3 Co 0.73191(14) 0.62455(14) 0.0000 0.0556(13) Uani 1 2 d S T P . .
Cl1 Cl 0.6487(2) 0.6474(2) 0.0000 0.0597(13) Uani 1 2 d S T P . .
S1 S 0.72607(19) 0.72377(19) 0.17872(15) 0.0740(12) Uani 1 1 d . U . . .
S2 S 0.6341(4) 0.8171(3) 0.0000 0.109(3) Uani 1 2 d S T P . .
S3 S 0.8160(2) 0.6328(3) 0.0000 0.068(2) Uani 1 2 d S T P . .
O1 O 0.7388(5) 0.6683(5) 0.0654(5) 0.090(5) Uani 1 1 d . . . . .
O2 O 0.6730(3) 0.7378(4) 0.0641(5) 0.050(3) Uani 1 1 d . U . . .
O3 O 0.7224(4) 0.5759(4) 0.0664(6) 0.064(3) Uani 1 1 d . U . . .
O4 O 0.6857(4) 0.6156(4) 0.1400(5) 0.063(3) Uani 1 1 d . . . . .
O5 O 0.7207(4) 0.4178(3) 0.0673(6) 0.057(3) Uani 1 1 d . U . . .
O6 O 0.6829(4) 0.3819(4) 0.1423(6) 0.067(3) Uani 1 1 d . U . . .
C1 C 0.7775(7) 0.6802(6) 0.0888(9) 0.073(6) Uani 1 1 d . U . . .
C2 C 0.8143(8) 0.6673(6) 0.0637(10) 0.089(6) Uani 1 1 d . U . . .
C3 C 0.8556(6) 0.6842(6) 0.0950(9) 0.078(6) Uani 1 1 d . U . . .
H3 H 0.8839 0.6752 0.0805 0.093 Uiso 1 1 calc R U . . .
C4 C 0.8524(8) 0.7130(8) 0.1453(13) 0.120(8) Uani 1 1 d . U . . .
C5 C 0.8130(7) 0.7242(7) 0.1726(11) 0.094(7) Uani 1 1 d . U . . .
H5 H 0.8113 0.7410 0.2097 0.112 Uiso 1 1 calc R U . . .
C6 C 0.7739(6) 0.7081(6) 0.1400(10) 0.072(5) Uani 1 1 d . U . . .
C7 C 0.6839(5) 0.7731(5) 0.0907(8) 0.049(5) Uani 1 1 d . U . . .
C8 C 0.7080(6) 0.7776(7) 0.1455(9) 0.081(5) Uani 1 1 d . U . . .
C9 C 0.7122(6) 0.8213(7) 0.1746(10) 0.090(6) Uani 1 1 d . U . . .
H9 H 0.7291 0.8226 0.2117 0.108 Uiso 1 1 calc R U . . .
C10 C 0.6952(6) 0.8586(5) 0.1550(9) 0.069(5) Uani 1 1 d D U . . .
C11 C 0.6679(8) 0.8577(8) 0.0996(12) 0.118(8) Uani 1 1 d . U . . .
H11 H 0.6509 0.8825 0.0866 0.142 Uiso 1 1 calc R U . . .
C12 C 0.6684(6) 0.8172(7) 0.0664(10) 0.075(6) Uani 1 1 d . U . . .
C13 C 0.7020(6) 0.5792(7) 0.1189(10) 0.067(6) Uani 1 1 d . U . . .
C14 C 0.6923(6) 0.5371(6) 0.1481(9) 0.059(5) Uani 1 1 d . U . . .
C15 C 0.6722(7) 0.5382(8) 0.2017(12) 0.090(6) Uani 1 1 d . U . . .
H15 H 0.6660 0.5664 0.2191 0.107 Uiso 1 1 calc R U . . .
C16 C 0.6590(5) 0.5001(9) 0.2361(6) 0.094(5) Uani 1 1 d D U . . .
C17 C 0.6674(6) 0.4594(6) 0.2097(8) 0.055(5) Uani 1 1 d . U . . .
H17 H 0.6600 0.4327 0.2307 0.066 Uiso 1 1 calc R U . . .
C18 C 0.6875(5) 0.4580(5) 0.1498(8) 0.046(4) Uani 1 1 d . U . . .
C19 C 0.6999(4) 0.4974(7) 0.1203(6) 0.052(3) Uani 1 1 d . U . . .
H19 H 0.7136 0.4964 0.0807 0.062 Uiso 1 1 calc R U . . .
C26 C 0.9034(9) 0.7044(9) 0.1855(14) 0.134(10) Uiso 1 1 d D . . . .
C27 C 0.8995(10) 0.7348(11) 0.2395(18) 0.169(13) Uiso 1 1 d . . . . .
C28A C 0.9300(15) 0.7414(14) 0.154(2) 0.146(14) Uiso 0.57(3) 1 d D . P . .
C28B C 0.9428(16) 0.681(2) 0.156(3) 0.146(14) Uiso 0.43(3) 1 d D . P . .
C29 C 0.9197(13) 0.6519(14) 0.203(2) 0.214(17) Uiso 1 1 d . . . . .
C30 C 0.7172(10) 0.9010(8) 0.1845(12) 0.188(15) Uiso 1 1 d D . . . .
C31 C 0.6718(10) 0.9245(9) 0.1924(17) 0.154(11) Uiso 1 1 d D . . . .
C32 C 0.7276(9) 0.8898(9) 0.2542(13) 0.140(10) Uiso 1 1 d D . . . .
C33A C 0.7296(12) 0.9355(10) 0.1353(14) 0.085(9) Uiso 0.62(3) 1 d D . P . .
C33B C 0.7576(14) 0.9179(17) 0.147(2) 0.085(9) Uiso 0.38(3) 1 d D . P . .
C25 C 0.6968(5) 0.4154(6) 0.1150(8) 0.043(5) Uani 1 1 d . U . . .
C20 C 0.6407(15) 0.4975(14) 0.3023(11) 0.217(10) Uani 0.57(2) 1 d DG . P A 1
C21 C 0.6224(17) 0.5348(12) 0.3301(14) 0.217(10) Uani 0.57(2) 1 d G . P A 1
N1 N 0.6052(16) 0.5320(12) 0.3896(14) 0.217(10) Uani 0.57(2) 1 d G . P A 1
C22 C 0.6063(14) 0.4920(13) 0.4214(10) 0.217(10) Uani 0.57(2) 1 d G . P A 1
C23 C 0.6247(18) 0.4547(11) 0.3936(15) 0.217(10) Uani 0.57(2) 1 d G . P A 1
C24 C 0.6419(18) 0.4575(12) 0.3340(16) 0.217(10) Uani 0.57(2) 1 d G . P A 1
C34 C 0.6329(18) 0.5020(18) 0.2971(17) 0.217(10) Uani 0.43(2) 1 d DG . P A 2
C35 C 0.5910(19) 0.5209(15) 0.3013(17) 0.217(10) Uani 0.43(2) 1 d G . P A 2
N2 N 0.5658(16) 0.5152(16) 0.355(2) 0.217(10) Uani 0.43(2) 1 d G . P A 2
C36 C 0.5825(19) 0.4905(16) 0.4037(17) 0.217(10) Uani 0.43(2) 1 d G . P A 2
C37 C 0.624(2) 0.4716(17) 0.3995(17) 0.217(10) Uani 0.43(2) 1 d G . P A 2
C38 C 0.6497(16) 0.4774(19) 0.346(2) 0.217(10) Uani 0.43(2) 1 d G . P A 2

loop_
_atom_site_aniso_label
_atom_site_aniso_U_11
_atom_site_aniso_U_22
_atom_site_aniso_U_33
_atom_site_aniso_U_23
_atom_site_aniso_U_13
_atom_site_aniso_U_12
Co1 0.078(2) 0.058(2) 0.0368(13) 0.0027(15) -0.0089(16) -0.0231(10)
Co2 0.099(4) 0.069(3) 0.024(3) 0.000 0.000 -0.008(2)
Co3 0.066(3) 0.063(3) 0.037(3) 0.000 0.000 -0.030(2)
Cl1 0.086(5) 0.058(5) 0.035(2) 0.000 0.000 -0.015(2)
S1 0.101(4) 0.082(4) 0.039(2) -0.006(3) -0.010(3) -0.037(2)
S2 0.175(10) 0.082(6) 0.071(7) 0.000 0.000 -0.003(6)
S3 0.065(5) 0.105(6) 0.034(4) 0.000 0.000 -0.028(5)
O1 0.087(9) 0.137(11) 0.046(7) -0.001(7) -0.005(6) -0.060(8)
O2 0.050(3) 0.050(3) 0.049(3) -0.0004(10) -0.0002(10) -0.0005(10)
O3 0.064(3) 0.064(3) 0.063(3) -0.0002(10) 0.0000(10) -0.0004(10)
O4 0.097(8) 0.071(8) 0.022(6) -0.001(5) -0.006(5) -0.028(6)
O5 0.058(3) 0.057(3) 0.057(3) 0.0003(10) 0.0002(10) 0.0007(10)
O6 0.067(4) 0.067(4) 0.067(4) 0.0002(10) 0.0000(10) 0.0002(10)
C1 0.073(6) 0.073(6) 0.073(6) -0.0001(10) -0.0001(10) -0.0002(10)
C2 0.089(7) 0.090(7) 0.089(7) -0.0001(10) -0.0003(10) -0.0004(10)
C3 0.078(6) 0.078(6) 0.078(6) -0.0003(10) -0.0002(10) -0.0001(10)
C4 0.120(8) 0.120(8) 0.120(8) -0.0002(10) -0.0002(10) -0.0001(10)
C5 0.094(7) 0.094(7) 0.094(7) -0.0003(10) 0.0001(10) -0.0003(10)
C6 0.072(5) 0.072(5) 0.072(5) -0.0001(10) -0.0001(10) -0.0003(10)
C7 0.050(5) 0.049(5) 0.049(5) 0.0001(10) -0.0002(10) -0.0004(10)
C8 0.126(12) 0.080(10) 0.037(10) -0.010(8) -0.004(9) -0.062(9)
C9 0.090(6) 0.090(6) 0.089(6) -0.0001(10) -0.0003(10) -0.0002(10)
C10 0.070(5) 0.069(5) 0.069(5) -0.0004(10) -0.0003(10) -0.0003(10)
C11 0.118(8) 0.118(8) 0.118(8) -0.0002(10) -0.0001(10) 0.0001(10)
C12 0.076(6) 0.075(6) 0.075(6) -0.0003(10) -0.0003(10) -0.0002(10)
C13 0.067(6) 0.067(6) 0.067(6) -0.0001(10) 0.0001(10) -0.0003(10)
C14 0.060(5) 0.059(5) 0.059(5) 0.0001(10) 0.0000(10) 0.0001(10)
C15 0.090(6) 0.089(6) 0.090(6) -0.0001(10) 0.0004(10) -0.0001(10)
C16 0.095(5) 0.095(5) 0.094(5) 0.0000(10) 0.0005(10) -0.0002(10)
C17 0.055(5) 0.055(5) 0.055(5) 0.0003(10) 0.0005(10) 0.0002(10)
C18 0.046(4) 0.046(4) 0.045(4) -0.0001(10) 0.0002(10) -0.0001(10)
C19 0.052(3) 0.052(3) 0.052(3) -0.0001(10) 0.0000(10) 0.0000(10)
C25 0.043(5) 0.043(5) 0.043(5) 0.0000(10) 0.0004(10) 0.0003(10)
C20 0.33(2) 0.210(19) 0.112(12) -0.094(15) 0.122(15) -0.05(2)
C21 0.33(2) 0.210(19) 0.112(12) -0.094(15) 0.122(15) -0.05(2)
N1 0.33(2) 0.210(19) 0.112(12) -0.094(15) 0.122(15) -0.05(2)
C22 0.33(2) 0.210(19) 0.112(12) -0.094(15) 0.122(15) -0.05(2)
C23 0.33(2) 0.210(19) 0.112(12) -0.094(15) 0.122(15) -0.05(2)
C24 0.33(2) 0.210(19) 0.112(12) -0.094(15) 0.122(15) -0.05(2)
C34 0.33(2) 0.210(19) 0.112(12) -0.094(15) 0.122(15) -0.05(2)
C35 0.33(2) 0.210(19) 0.112(12) -0.094(15) 0.122(15) -0.05(2)
N2 0.33(2) 0.210(19) 0.112(12) -0.094(15) 0.122(15) -0.05(2)
C36 0.33(2) 0.210(19) 0.112(12) -0.094(15) 0.122(15) -0.05(2)
C37 0.33(2) 0.210(19) 0.112(12) -0.094(15) 0.122(15) -0.05(2)
C38 0.33(2) 0.210(19) 0.112(12) -0.094(15) 0.122(15) -0.05(2)

loop_
_atom_type_symbol
_atom_type_description
_atom_type_scat_dispersion_real
_atom_type_scat_dispersion_imag
_atom_type_scat_source
C C 0.0181 0.0091 'International Tables Vol C Tables 4.2.6.8 and 6.1.1.4'
N N 0.0311 0.0180 'International Tables Vol C Tables 4.2.6.8 and 6.1.1.4'
O O 0.0492 0.0322 'International Tables Vol C Tables 4.2.6.8 and 6.1.1.4'
S S 0.3331 0.5567 'International Tables Vol C Tables 4.2.6.8 and 6.1.1.4'
Cl Cl 0.3639 0.7018 'International Tables Vol C Tables 4.2.6.8 and 6.1.1.4'
Co Co -2.3653 3.6143 'International Tables Vol C Tables 4.2.6.8 and 6.1.1.4'
H H 0.0000 0.0000 'International Tables Vol C Tables 4.2.6.8 and 6.1.1.4'

loop_
_geom_angle_atom_site_label_1
_geom_angle_atom_site_label_2
_geom_angle_atom_site_label_3
_geom_angle
_geom_angle_site_symmetry_1
_geom_angle_site_symmetry_3
O2 Co1 O1 91.7(4) . .
O2 Co1 O4 174.7(4) . .
O1 Co1 O4 86.0(6) . .
O2 Co1 O6 91.8(5) . 3_655
O1 Co1 O6 174.2(5) . 3_655
O4 Co1 O6 90.1(3) . 3_655
O2 Co1 S1 81.5(3) . .
O1 Co1 S1 81.7(4) . .
O4 Co1 S1 102.8(3) . .
O6 Co1 S1 103.4(4) 3_655 .
O2 Co1 Cl1 84.2(4) . .
O1 Co1 Cl1 83.4(4) . .
O4 Co1 Cl1 90.9(3) . .
O6 Co1 Cl1 92.4(4) 3_655 .
S1 Co1 Cl1 158.94(14) . .
O5 Co2 O5 94.9(7) 12_655 3_655
O5 Co2 O2 173.0(5) 12_655 .
O5 Co2 O2 88.8(4) 3_655 .
O5 Co2 O2 88.8(4) 12_655 10
O5 Co2 O2 173.0(5) 3_655 10
O2 Co2 O2 87.0(6) . 10
O5 Co2 S2 104.1(4) 12_655 .
O5 Co2 S2 104.1(4) 3_655 .
O2 Co2 S2 80.7(4) . .
O2 Co2 S2 80.7(4) 10 .
O5 Co2 Cl1 90.4(4) 12_655 .
O5 Co2 Cl1 90.4(4) 3_655 .
O2 Co2 Cl1 83.6(4) . .
O2 Co2 Cl1 83.6(4) 10 .
S2 Co2 Cl1 158.3(4) . .
O1 Co3 O1 93.2(8) 10 .
O1 Co3 O3 176.8(5) 10 .
O1 Co3 O3 89.6(5) . .
O1 Co3 O3 89.6(5) 10 10
O1 Co3 O3 176.8(5) . 10
O3 Co3 O3 87.6(7) . 10
O1 Co3 S3 80.1(4) 10 .
O1 Co3 S3 80.1(4) . .
O3 Co3 S3 102.0(4) . .
O3 Co3 S3 102.0(4) 10 .
O1 Co3 Cl1 85.6(5) 10 .
O1 Co3 Cl1 85.6(5) . .
O3 Co3 Cl1 93.1(4) . .
O3 Co3 Cl1 93.1(4) 10 .
S3 Co3 Cl1 159.1(3) . .
Co3 Cl1 Co1 75.88(18) . 10
Co3 Cl1 Co1 75.88(18) . .
Co1 Cl1 Co1 119.87(17) 10 .
Co3 Cl1 Co2 120.94(18) . .
Co1 Cl1 Co2 75.53(17) 10 .
Co1 Cl1 Co2 75.53(17) . .
C6 S1 C8 107.2(6) . .
C6 S1 Co1 90.9(7) . .
C8 S1 Co1 93.8(6) . .
C12 S2 C12 108.5(13) . 10
C12 S2 Co2 93.7(7) . .
C12 S2 Co2 93.7(7) 10 .
C2 S3 C2 105.9(12) 10 .
C2 S3 Co3 91.7(8) 10 .
C2 S3 Co3 91.7(8) . .
C1 O1 Co3 123.7(14) . .
C1 O1 Co1 125.4(13) . .
Co3 O1 Co1 108.8(6) . .
C7 O2 Co1 121.8(11) . .
C7 O2 Co2 125.2(11) . .
Co1 O2 Co2 107.5(5) . .
C13 O3 Co3 128.1(12) . .
C13 O4 Co1 134.3(12) . .
C25 O5 Co2 131.7(11) . 11_565
C25 O6 Co1 125.4(12) . 4_565
C2 C1 O1 121(2) . .
C2 C1 C6 125(2) . .
O1 C1 C6 113.4(19) . .
C1 C2 C3 115(2) . .
C1 C2 S3 122.8(19) . .
C3 C2 S3 122.5(17) . .
C4 C3 C2 120(2) . .
C5 C4 C3 123(2) . .
C5 C4 C26 125(2) . .
C3 C4 C26 103.2(19) . .
C4 C5 C6 114(2) . .
C1 C6 C5 121.5(19) . .
C1 C6 S1 127.7(16) . .
C5 C6 S1 110.5(17) . .
O2 C7 C8 127.3(17) . .
O2 C7 C12 120.7(16) . .
C8 C7 C12 111.9(17) . .
C7 C8 C9 120(2) . .
C7 C8 S1 113.4(13) . .
C9 C8 S1 126.5(16) . .
C10 C9 C8 127(2) . .
C9 C10 C11 118.2(18) . .
C9 C10 C30 113.8(18) . .
C11 C10 C30 125.9(19) . .
C10 C11 C12 115(2) . .
C11 C12 C7 126(2) . .
C11 C12 S2 114.0(17) . .
C7 C12 S2 117.5(15) . .
O4 C13 O3 124.0(18) . .
O4 C13 C14 121.2(18) . .
O3 C13 C14 114.1(17) . .
C15 C14 C19 119.5(19) . .
C15 C14 C13 117.3(19) . .
C19 C14 C13 123.1(17) . .
C14 C15 C16 125(2) . .
C17 C16 C15 116.7(13) . .
C17 C16 C34 119(3) . .
C15 C16 C34 124(3) . .
C17 C16 C20 114(2) . .
C15 C16 C20 129(3) . .
C16 C17 C18 118.6(16) . .
C17 C18 C19 120.2(14) . .
C17 C18 C25 123.5(15) . .
C19 C18 C25 116.4(15) . .
C14 C19 C18 120.0(11) . .
C27 C26 C28A 86(3) . .
C27 C26 C28B 133(3) . .
C28A C26 C28B 75(3) . .
C27 C26 C29 115(3) . .
C28A C26 C29 129(3) . .
C28B C26 C29 55(3) . .
C27 C26 C4 103(2) . .
C28A C26 C4 97(3) . .
C28B C26 C4 123(3) . .
C29 C26 C4 119(2) . .
C33A C30 C33B 39(2) . .
C33A C30 C31 89(2) . .
C33B C30 C31 127(3) . .
C33A C30 C10 112(2) . .
C33B C30 C10 113(3) . .
C31 C30 C10 92.5(18) . .
C33A C30 C32 139(2) . .
C33B C30 C32 114(3) . .
C31 C30 C32 100(2) . .
C10 C30 C32 107(2) . .
O5 C25 O6 129.0(16) . .
O5 C25 C18 117.5(14) . .
O6 C25 C18 113.0(15) . .
C21 C20 C24 120.0 . .
C21 C20 C16 120(3) . .
C24 C20 C16 120(3) . .
N1 C21 C20 120.0 . .
C21 N1 C22 120.0 . .
C23 C22 N1 120.0 . .
C24 C23 C22 120.0 . .
C23 C24 C20 120.0 . .
C35 C34 C38 120.0 . .
C35 C34 C16 123(4) . .
C38 C34 C16 117(4) . .
N2 C35 C34 120.0 . .
C35 N2 C36 120.0 . .
N2 C36 C37 120.0 . .
C38 C37 C36 120.0 . .
C37 C38 C34 120.0 . .

loop_
_geom_bond_atom_site_label_1
_geom_bond_atom_site_label_2
_geom_bond_distance
_geom_bond_site_symmetry_2
Co1 O2 2.007(11) .
Co1 O1 2.014(14) .
Co1 O4 2.049(12) .
Co1 O6 2.017(12) 3_655
Co1 S1 2.517(4) .
Co1 Cl1 2.637(3) .
Co2 O5 1.975(12) 12_655
Co2 O5 1.975(12) 3_655
Co2 O2 2.012(11) .
Co2 O2 2.012(11) 10
Co2 S2 2.577(10) .
Co2 Cl1 2.655(8) .
Co3 O1 1.946(13) 10
Co3 O1 1.946(13) .
Co3 O3 2.074(12) .
Co3 O3 2.074(12) 10
Co3 S3 2.549(8) .
Co3 Cl1 2.603(9) .
Cl1 Co1 2.637(3) 10
S1 C6 1.73(2) .
S1 C8 1.86(2) .
S2 C12 1.77(2) .
S2 C12 1.77(2) 10
S3 C2 1.73(3) 10
S3 C2 1.73(3) .
O1 C1 1.32(2) .
O2 C7 1.253(18) .
O3 C13 1.29(2) .
O4 C13 1.29(2) .
O5 C25 1.259(18) .
O5 Co2 1.975(12) 11_565
O6 C25 1.242(18) .
O6 Co1 2.017(12) 4_565
C1 C2 1.30(3) .
C1 C6 1.40(3) .
C2 C3 1.51(3) .
C3 C4 1.39(3) .
C4 C5 1.37(3) .
C4 C26 1.79(4) .
C5 C6 1.46(3) .
C7 C8 1.40(3) .
C7 C12 1.50(2) .
C8 C9 1.47(3) .
C9 C10 1.31(2) .
C10 C11 1.45(3) .
C10 C30 1.575(18) .
C11 C12 1.42(3) .
C13 C14 1.45(3) .
C14 C15 1.31(3) .
C14 C19 1.36(2) .
C15 C16 1.43(3) .
C16 C17 1.38(3) .
C16 C34 1.537(18) .
C16 C20 1.534(16) .
C17 C18 1.43(2) .
C18 C19 1.40(2) .
C18 C25 1.52(2) .
C26 C27 1.49(4) .
C26 C28A 1.53(2) .
C26 C28B 1.52(2) .
C26 C29 1.70(5) .
C30 C33A 1.533(19) .
C30 C33B 1.55(2) .
C30 C31 1.551(19) .
C30 C32 1.578(19) .
C20 C21 1.3900 .
C20 C24 1.3900 .
C21 N1 1.3900 .
N1 C22 1.3900 .
C22 C23 1.3900 .
C23 C24 1.3900 .
C34 C35 1.3900 .
C34 C38 1.3900 .
C35 N2 1.3900 .
N2 C36 1.3900 .
C36 C37 1.3900 .
C37 C38 1.3900 .
